data_1562524
loop_
_publ_author_name
'Sun, Yan-Qiong'
'Liu, Qi'
'Zhong, Jie-Cen'
'Pan, Qun-Feng'
'Chen, Yi-Ping'

_publ_section_title
;
 Unique (3,8)-connected lanthanide arenedisulfonate metal-organic
 frameworks containing benzimidazole-5,6-dicarboxylic acid co-ligand:
 Syntheses, structures and luminescence
;
_journal_name_full 'Journal of Solid State Chemistry'
_journal_page_first 85
_journal_page_last 90
_journal_paper_doi 10.1016/j.jssc.2013.07.034
_journal_volume 206
_journal_year 2013
_chemical_formula_sum 'C14 H9 Eu N2 O8 S'
_chemical_formula_weight 517.25
_space_group_IT_number 2
_space_group_name_Hall '-P 1'
_space_group_name_H-M_alt 'P -1'
_symmetry_cell_setting triclinic
_symmetry_space_group_name_H-M 'P -1'
_atom_sites_solution_hydrogens geom
_atom_sites_solution_primary direct
_atom_sites_solution_secondary difmap
_audit_creation_method SHELXL-97
_cell_angle_alpha 98.582(5)
_cell_angle_beta 96.634(6)
_cell_angle_gamma 93.822(4)
_cell_formula_units_Z 2
_cell_length_a 7.430(2)
_cell_length_b 9.591(3)
_cell_length_c 10.315(3)
_cell_measurement_reflns_used 2756
_cell_measurement_temperature 293(2)
_cell_measurement_theta_max 27.5010
_cell_measurement_theta_min 3.1745
_cell_volume 719.3(4)
_computing_cell_refinement 'CrystalClear (Rigaku Corp., 2000)'
_computing_data_collection 'CrystalClear (Rigaku Corp., 2000)'
_computing_data_reduction 'CrystalClear (Rigaku Corp., 2000)'
_computing_structure_refinement 'SHELXL-97 (Sheldrick, 1997)'
_computing_structure_solution 'SHELXS-97 (Sheldrick, 1990)'
_diffrn_ambient_temperature 293(2)
_diffrn_detector_area_resol_mean 28.5714
_diffrn_measured_fraction_theta_full 0.956
_diffrn_measured_fraction_theta_max 0.956
_diffrn_measurement_device_type 'Saturn724 (2x2 bin mode)'
_diffrn_measurement_method dtprofit.ref
_diffrn_radiation_monochromator graphite
_diffrn_radiation_source 'fine-focus sealed tube'
_diffrn_radiation_type MoK\a
_diffrn_radiation_wavelength 0.71073
_diffrn_reflns_av_R_equivalents 0.0319
_diffrn_reflns_av_sigmaI/netI 0.0328
_diffrn_reflns_limit_h_max 9
_diffrn_reflns_limit_h_min -9
_diffrn_reflns_limit_k_max 12
_diffrn_reflns_limit_k_min -12
_diffrn_reflns_limit_l_max 13
_diffrn_reflns_limit_l_min -11
_diffrn_reflns_number 6012
_diffrn_reflns_theta_full 27.50
_diffrn_reflns_theta_max 27.50
_diffrn_reflns_theta_min 3.17
_exptl_absorpt_coefficient_mu 4.559
_exptl_absorpt_correction_type none
_exptl_crystal_colour Colorless
_exptl_crystal_density_diffrn 2.388
_exptl_crystal_density_method 'not measured'
_exptl_crystal_description Prism
_exptl_crystal_F_000 500
_exptl_crystal_size_max 0.20
_exptl_crystal_size_mid 0.20
_exptl_crystal_size_min 0.20
_refine_diff_density_max 4.018
_refine_diff_density_min -2.479
_refine_diff_density_rms 0.434
_refine_ls_extinction_method none
_refine_ls_goodness_of_fit_ref 1.190
_refine_ls_hydrogen_treatment mixed
_refine_ls_matrix_type full
_refine_ls_number_parameters 226
_refine_ls_number_reflns 3172
_refine_ls_number_restraints 6
_refine_ls_restrained_S_all 1.196
_refine_ls_R_factor_all 0.0450
_refine_ls_R_factor_gt 0.0424
_refine_ls_shift/su_max 0.000
_refine_ls_shift/su_mean 0.000
_refine_ls_structure_factor_coef Fsqd
_refine_ls_weighting_details 'calc w=1/[\s^2^(Fo^2^)+(0.0718P)^2^+6.0590P] where P=(Fo^2^+2Fc^2^)/3'
_refine_ls_weighting_scheme calc
_refine_ls_wR_factor_gt 0.1155
_refine_ls_wR_factor_ref 0.1288
_reflns_number_gt 3134
_reflns_number_total 3172
_reflns_threshold_expression >2sigma(I)
_cod_data_source_file JSSC-2013-206-85.cif
_cod_data_source_block 1
_cod_original_cell_volume 719.4(4)
_cod_original_sg_symbol_H-M P-1
_cod_database_code 1562524

loop_
_symmetry_equiv_pos_as_xyz
'x, y, z'
'-x, -y, -z'

loop_
_atom_site_label
_atom_site_type_symbol
_atom_site_fract_x
_atom_site_fract_y
_atom_site_fract_z
_atom_site_U_iso_or_equiv
_atom_site_adp_type
_atom_site_occupancy
_atom_site_symmetry_multiplicity
_atom_site_calc_flag
_atom_site_refinement_flags
_atom_site_disorder_assembly
_atom_site_disorder_group
Eu Eu 0.31408(4) 0.08887(3) 0.87738(3) 0.01344(14) Uani 1 1 d . . .
S S 0.3452(2) 0.18633(19) 0.59817(17) 0.0201(4) Uani 1 1 d . . .
O1 O 0.1683(7) 0.1231(5) 1.0780(5) 0.0198(10) Uani 1 1 d . . .
O1W O 0.5227(9) -0.0555(8) 0.7597(6) 0.0339(14) Uani 1 1 d D . .
H1WA H 0.632(7) -0.081(13) 0.777(12) 0.051 Uiso 1 1 d D . .
H1WB H 0.527(17) -0.092(12) 0.678(4) 0.051 Uiso 1 1 d D . .
O2 O -0.0641(7) 0.0716(5) 1.1843(5) 0.0190(10) Uani 1 1 d . . .
O3 O -0.5189(7) 0.2957(5) 1.0177(6) 0.0238(11) Uani 1 1 d . . .
O4 O -0.3604(7) 0.1128(5) 1.0091(5) 0.0179(9) Uani 1 1 d . . .
O5 O 0.4672(9) 0.1634(7) 0.5006(6) 0.0338(13) Uani 1 1 d . . .
O6 O 0.4415(7) 0.2481(6) 0.7294(5) 0.0257(11) Uani 1 1 d . . .
O7 O 0.2319(8) 0.0626(6) 0.6158(6) 0.0311(12) Uani 1 1 d . . .
N1 N 0.1936(8) 0.6714(6) 1.2232(6) 0.0203(12) Uani 1 1 d . . .
H1 H 0.3081 0.6788 1.2508 0.024 Uiso 1 1 calc R . .
N2 N -0.0830(8) 0.7375(6) 1.1669(6) 0.0171(11) Uani 1 1 d . . .
C1 C 0.0263(9) 0.1550(7) 1.1282(6) 0.0142(12) Uani 1 1 d . . .
C2 C -0.0250(9) 0.3049(7) 1.1306(7) 0.0145(12) Uani 1 1 d . . .
C3 C 0.1183(9) 0.4065(7) 1.1728(7) 0.0168(12) Uani 1 1 d . . .
H3 H 0.2356 0.3807 1.1927 0.020 Uiso 1 1 calc R . .
C4 C 0.0842(9) 0.5484(7) 1.1851(7) 0.0156(12) Uani 1 1 d . . .
C5 C -0.0901(9) 0.5895(7) 1.1507(6) 0.0152(12) Uani 1 1 d . . .
C6 C -0.2349(9) 0.4879(7) 1.1085(7) 0.0165(12) Uani 1 1 d . . .
H6 H -0.3511 0.5149 1.0868 0.020 Uiso 1 1 calc R . .
C7 C -0.2051(9) 0.3448(7) 1.0990(6) 0.0137(12) Uani 1 1 d . . .
C8 C -0.3699(9) 0.2457(7) 1.0411(6) 0.0142(12) Uani 1 1 d . . .
C9 C 0.0883(9) 0.7793(7) 1.2093(7) 0.0185(13) Uani 1 1 d . . .
H9 H 0.1330 0.8740 1.2281 0.022 Uiso 1 1 calc R . .
C10 C 0.238(2) 0.5830(15) 0.5567(16) 0.074(4) Uiso 1 1 d D . .
H10 H 0.3108 0.6680 0.5701 0.089 Uiso 1 1 calc R . .
C11 C 0.294(2) 0.4533(12) 0.5738(18) 0.084(5) Uiso 1 1 d D . .
H11 H 0.4164 0.4568 0.6075 0.101 Uiso 1 1 calc R . .
C12 C 0.2081(14) 0.3174(11) 0.5517(9) 0.046(3) Uani 1 1 d D . .
C13 C 0.0282(17) 0.3101(16) 0.5042(17) 0.082(4) Uiso 1 1 d D . .
H13 H -0.0400 0.2231 0.4851 0.098 Uiso 1 1 calc R . .
C14 C -0.0555(15) 0.4364(12) 0.4838(10) 0.054(3) Uani 1 1 d D . .

loop_
_atom_site_aniso_label
_atom_site_aniso_U_11
_atom_site_aniso_U_22
_atom_site_aniso_U_33
_atom_site_aniso_U_23
_atom_site_aniso_U_13
_atom_site_aniso_U_12
Eu 0.01310(19) 0.0105(2) 0.0173(2) 0.00430(13) 0.00083(13) 0.00288(12)
S 0.0214(8) 0.0204(8) 0.0205(8) 0.0072(7) 0.0030(6) 0.0063(7)
O1 0.020(2) 0.017(2) 0.025(2) 0.006(2) 0.0055(19) 0.0079(19)
O1W 0.036(3) 0.050(4) 0.020(3) 0.005(3) 0.007(2) 0.027(3)
O2 0.017(2) 0.016(2) 0.025(2) 0.007(2) 0.0008(19) 0.0022(18)
O3 0.014(2) 0.014(2) 0.038(3) -0.004(2) -0.007(2) 0.0017(18)
O4 0.020(2) 0.010(2) 0.023(2) 0.0042(19) -0.0017(19) 0.0018(18)
O5 0.041(3) 0.037(3) 0.027(3) 0.006(3) 0.017(3) 0.010(3)
O6 0.019(2) 0.030(3) 0.027(3) 0.004(2) 0.000(2) 0.000(2)
O7 0.030(3) 0.025(3) 0.036(3) 0.004(2) 0.003(2) -0.002(2)
N1 0.014(3) 0.016(3) 0.029(3) 0.004(2) -0.003(2) 0.000(2)
N2 0.020(3) 0.011(3) 0.020(3) 0.002(2) -0.001(2) 0.002(2)
C1 0.014(3) 0.011(3) 0.016(3) 0.002(2) -0.004(2) 0.003(2)
C2 0.014(3) 0.012(3) 0.019(3) 0.006(2) 0.001(2) 0.003(2)
C3 0.015(3) 0.014(3) 0.022(3) 0.005(3) 0.001(2) 0.004(2)
C4 0.012(3) 0.013(3) 0.022(3) 0.007(3) 0.001(2) 0.000(2)
C5 0.020(3) 0.010(3) 0.017(3) 0.004(2) 0.002(2) 0.004(2)
C6 0.015(3) 0.014(3) 0.021(3) 0.004(3) 0.000(2) 0.004(2)
C7 0.014(3) 0.011(3) 0.016(3) 0.003(2) 0.002(2) 0.002(2)
C8 0.018(3) 0.011(3) 0.014(3) 0.003(2) 0.003(2) 0.004(2)
C9 0.020(3) 0.011(3) 0.025(3) 0.004(3) 0.001(3) 0.001(2)
C12 0.068(7) 0.056(6) 0.024(4) 0.016(4) 0.016(4) 0.045(6)
C14 0.054(6) 0.067(8) 0.031(5) -0.016(5) 0.017(4) -0.039(6)

loop_
_atom_type_symbol
_atom_type_description
_atom_type_scat_dispersion_real
_atom_type_scat_dispersion_imag
_atom_type_scat_source
C C 0.0033 0.0016 'International Tables Vol C Tables 4.2.6.8 and 6.1.1.4'
Eu Eu -0.1578 3.6682 'International Tables Vol C Tables 4.2.6.8 and 6.1.1.4'
N N 0.0061 0.0033 'International Tables Vol C Tables 4.2.6.8 and 6.1.1.4'
O O 0.0106 0.0060 'International Tables Vol C Tables 4.2.6.8 and 6.1.1.4'
S S 0.1246 0.1234 'International Tables Vol C Tables 4.2.6.8 and 6.1.1.4'
H H 0.0000 0.0000 'International Tables Vol C Tables 4.2.6.8 and 6.1.1.4'

loop_
_geom_angle_atom_site_label_1
_geom_angle_atom_site_label_2
_geom_angle_atom_site_label_3
_geom_angle
_geom_angle_site_symmetry_1
_geom_angle_site_symmetry_3
O2 Eu O4 71.73(17) 2_557 2_557
O2 Eu O1 79.80(18) 2_557 .
O4 Eu O1 71.53(17) 2_557 .
O2 Eu O3 152.59(19) 2_557 1_655
O4 Eu O3 107.19(18) 2_557 1_655
O1 Eu O3 74.19(19) . 1_655
O2 Eu O1W 95.6(2) 2_557 .
O4 Eu O1W 72.89(19) 2_557 .
O1 Eu O1W 143.75(18) . .
O3 Eu O1W 110.5(2) 1_655 .
O2 Eu N2 82.29(18) 2_557 2_567
O4 Eu N2 141.27(18) 2_557 2_567
O1 Eu N2 76.06(18) . 2_567
O3 Eu N2 83.21(18) 1_655 2_567
O1W Eu N2 139.42(19) . 2_567
O2 Eu O6 124.79(18) 2_557 .
O4 Eu O6 146.18(18) 2_557 .
O1 Eu O6 135.72(18) . .
O3 Eu O6 71.85(19) 1_655 .
O1W Eu O6 76.0(2) . .
N2 Eu O6 72.51(19) 2_567 .
O2 Eu O4 140.52(16) 2_557 1_655
O4 Eu O4 69.18(18) 2_557 1_655
O1 Eu O4 92.84(17) . 1_655
O3 Eu O4 50.80(16) 1_655 1_655
O1W Eu O4 67.99(19) . 1_655
N2 Eu O4 133.81(17) 2_567 1_655
O6 Eu O4 87.17(16) . 1_655
O2 Eu O7 72.15(18) 2_557 .
O4 Eu O7 122.71(18) 2_557 .
O1 Eu O7 140.25(18) . .
O3 Eu O7 124.81(19) 1_655 .
O1W Eu O7 68.09(19) . .
N2 Eu O7 72.80(19) 2_567 .
O6 Eu O7 53.85(18) . .
O4 Eu O7 126.64(17) 1_655 .
O2 Eu C8 159.30(18) 2_557 1_655
O4 Eu C8 90.13(17) 2_557 1_655
O1 Eu C8 85.11(18) . 1_655
O3 Eu C8 25.05(17) 1_655 1_655
O1W Eu C8 88.2(2) . 1_655
N2 Eu C8 107.81(18) 2_567 1_655
O6 Eu C8 75.88(18) . 1_655
O4 Eu C8 26.00(16) 1_655 1_655
O7 Eu C8 127.68(18) . 1_655
O2 Eu S 98.40(13) 2_557 .
O4 Eu S 140.87(12) 2_557 .
O1 Eu S 145.67(12) . .
O3 Eu S 98.22(15) 1_655 .
O1W Eu S 70.52(15) . .
N2 Eu S 69.77(14) 2_567 .
O6 Eu S 26.91(13) . .
O4 Eu S 108.32(12) 1_655 .
O7 Eu S 26.96(13) . .
C8 Eu S 102.05(13) 1_655 .
O2 Eu Eu 107.58(12) 2_557 2_657
O4 Eu Eu 36.02(12) 2_557 2_657
O1 Eu Eu 81.13(12) . 2_657
O3 Eu Eu 77.01(12) 1_655 2_657
O1W Eu Eu 65.92(14) . 2_657
N2 Eu Eu 153.13(13) 2_567 2_657
O6 Eu Eu 117.07(12) . 2_657
O4 Eu Eu 33.16(10) 1_655 2_657
O7 Eu Eu 133.76(13) . 2_657
C8 Eu Eu 55.66(12) 1_655 2_657
S Eu Eu 130.67(4) . 2_657
O5 S O7 116.0(4) . .
O5 S O6 112.1(4) . .
O7 S O6 107.1(4) . .
O5 S C12 106.3(4) . .
O7 S C12 110.0(4) . .
O6 S C12 104.9(4) . .
O5 S Eu 134.9(3) . .
O7 S Eu 56.2(3) . .
O6 S Eu 50.9(2) . .
C12 S Eu 118.2(3) . .
C1 O1 Eu 146.2(4) . .
Eu O1W H1WA 137(8) . .
Eu O1W H1WB 135(8) . .
H1WA O1W H1WB 88(10) . .
C1 O2 Eu 135.8(4) . 2_557
C8 O3 Eu 99.0(4) . 1_455
C8 O4 Eu 137.1(4) . 2_557
C8 O4 Eu 90.3(4) . 1_455
Eu O4 Eu 110.82(18) 2_557 1_455
S O6 Eu 102.2(3) . .
S O7 Eu 96.8(3) . .
C9 N1 C4 107.2(6) . .
C9 N1 H1 126.4 . .
C4 N1 H1 126.4 . .
C9 N2 C5 104.4(6) . .
C9 N2 Eu 121.8(4) . 2_567
C5 N2 Eu 133.8(4) . 2_567
O2 C1 O1 123.0(6) . .
O2 C1 C2 119.3(6) . .
O1 C1 C2 117.4(6) . .
C3 C2 C7 120.6(6) . .
C3 C2 C1 114.0(6) . .
C7 C2 C1 125.3(6) . .
C2 C3 C4 118.7(6) . .
C2 C3 H3 120.6 . .
C4 C3 H3 120.6 . .
N1 C4 C3 132.9(6) . .
N1 C4 C5 105.6(6) . .
C3 C4 C5 121.5(6) . .
C6 C5 C4 120.1(6) . .
C6 C5 N2 130.7(6) . .
C4 C5 N2 109.2(6) . .
C5 C6 C7 119.5(6) . .
C5 C6 H6 120.3 . .
C7 C6 H6 120.3 . .
C6 C7 C2 119.6(6) . .
C6 C7 C8 114.1(6) . .
C2 C7 C8 126.0(6) . .
O3 C8 O4 118.8(6) . .
O3 C8 C7 119.0(6) . .
O4 C8 C7 122.1(6) . .
O3 C8 Eu 56.0(4) . 1_455
O4 C8 Eu 63.7(4) . 1_455
C7 C8 Eu 166.8(4) . 1_455
N2 C9 N1 113.6(6) . .
N2 C9 H9 123.2 . .
N1 C9 H9 123.2 . .
C14 C10 C11 106.8(14) 2_566 .
C14 C10 H10 126.6 2_566 .
C11 C10 H10 126.6 . .
C10 C11 C12 133.8(15) . .
C10 C11 H11 113.1 . .
C12 C11 H11 113.1 . .
C13 C12 C11 114.0(11) . .
C13 C12 S 131.0(9) . .
C11 C12 S 114.8(9) . .
C12 C13 C14 120.0(12) . .
C12 C13 H13 120.0 . .
C14 C13 H13 120.0 . .
C10 C14 C14 128.4(16) 2_566 2_566
C10 C14 C13 114.7(10) 2_566 .
C14 C14 C13 116.7(15) 2_566 .

loop_
_geom_bond_atom_site_label_1
_geom_bond_atom_site_label_2
_geom_bond_distance
_geom_bond_site_symmetry_2
Eu O2 2.297(5) 2_557
Eu O4 2.430(5) 2_557
Eu O1 2.435(5) .
Eu O3 2.443(5) 1_655
Eu O1W 2.452(6) .
Eu N2 2.521(6) 2_567
Eu O6 2.529(6) .
Eu O4 2.612(5) 1_655
Eu O7 2.667(6) .
Eu C8 2.913(7) 1_655
Eu S 3.186(2) .
Eu Eu 4.1521(10) 2_657
S O5 1.434(6) .
S O7 1.454(6) .
S O6 1.475(6) .
S C12 1.757(9) .
O1 C1 1.264(8) .
O1W H1WA 0.871(10) .
O1W H1WB 0.871(10) .
O2 C1 1.258(8) .
O2 Eu 2.297(5) 2_557
O3 C8 1.248(8) .
O3 Eu 2.443(5) 1_455
O4 C8 1.277(8) .
O4 Eu 2.430(5) 2_557
O4 Eu 2.612(5) 1_455
N1 C9 1.353(9) .
N1 C4 1.366(9) .
N1 H1 0.8600 .
N2 C9 1.313(9) .
N2 C5 1.402(8) .
N2 Eu 2.521(6) 2_567
C1 C2 1.510(9) .
C2 C3 1.379(10) .
C2 C7 1.431(9) .
C3 C4 1.391(9) .
C3 H3 0.9300 .
C4 C5 1.401(9) .
C5 C6 1.386(10) .
C6 C7 1.396(9) .
C6 H6 0.9300 .
C7 C8 1.506(9) .
C8 Eu 2.913(7) 1_455
C9 H9 0.9300 .
C10 C14 1.367(19) 2_566
C10 C11 1.367(9) .
C10 H10 0.9300 .
C11 C12 1.388(9) .
C11 H11 0.9300 .
C12 C13 1.362(9) .
C13 C14 1.430(9) .
C13 H13 0.9300 .
C14 C10 1.367(19) 2_566
C14 C14 1.400(19) 2_566

loop_
_geom_hbond_atom_site_label_D
_geom_hbond_atom_site_label_H
_geom_hbond_atom_site_label_A
_geom_hbond_distance_DH
_geom_hbond_distance_HA
_geom_hbond_distance_DA
_geom_hbond_angle_DHA
_geom_hbond_site_symmetry_A
O1W H1WA O1 0.871(10) 2.08(7) 2.851(8) 147(11) 2_657
O1W H1WB O5 0.871(10) 1.871(14) 2.741(8) 178(13) 2_656
N1 H1 O6 0.86 1.92 2.737(8) 157.7 2_667
